data_7715408
loop_
_publ_author_name
'Selikhov, Alexander N.'
'F&#xe9;lix, Gautier'
'Lyubov, Dmitry M.'
'Nelyubina, Yulia V.'
'Cherkasov, Anton V.'
'Sene, Saad'
'Taydakov, Ilya V.'
'Metlin, Mikhail T.'
'Tyutyunov, Andrey A.'
'Guari, Yannick'
'Larionova, Joulia'
'Trifonov, Alexander A.'

_publ_section_title
;
 Luminescent Er<sup>3+</sup> based single molecule magnets with
 fluorinated alkoxide or aryloxide ligands.
;
_journal_issue 14
_journal_name_full 'Dalton transactions (Cambridge, England : 2003)'
_journal_page_first 6352
_journal_page_last 6366
_journal_paper_doi 10.1039/d3dt04375d
_journal_volume 53
_journal_year 2024
_chemical_formula_moiety 'C62.294 H6.05 Er F45 O3, 0.244(C7 H8)'
_chemical_formula_sum 'C64 H8 Er F45 O3'
_chemical_formula_weight 1846.96
_space_group_crystal_system triclinic
_space_group_IT_number 2
_space_group_name_Hall '-P 1'
_space_group_name_H-M_alt 'P -1'
_atom_sites_solution_hydrogens geom
_atom_sites_solution_primary dual
_audit_creation_date 2023-08-27
_audit_creation_method
;
Olex2 1.5
(compiled 2023.02.24 svn.rf166f9f3 for OlexSys, GUI svn.r6725)
;
_audit_update_record
;
2023-08-27 deposited with the CCDC.	2024-03-06 downloaded from the CCDC.
;
_cell_angle_alpha 73.966(3)
_cell_angle_beta 79.560(3)
_cell_angle_gamma 64.614(2)
_cell_formula_units_Z 2
_cell_length_a 13.5916(6)
_cell_length_b 15.0450(5)
_cell_length_c 18.6919(8)
_cell_measurement_reflns_used 4683
_cell_measurement_temperature 100
_cell_measurement_theta_max 30.55
_cell_measurement_theta_min 2.33
_cell_volume 3310.1(2)
_computing_molecular_graphics 'Olex2 1.5 (Dolomanov et al., 2009)'
_computing_publication_material 'Olex2 1.5 (Dolomanov et al., 2009)'
_computing_structure_refinement 'XL  (Sheldrick, 2008)'
_computing_structure_solution 'SHELXT 2014/4 (Sheldrick, 2014)'
_diffrn_ambient_temperature 100.00
_diffrn_measured_fraction_theta_full 0.966
_diffrn_measured_fraction_theta_max 0.965
_diffrn_measurement_device_type 'Bruker Quest D8'
_diffrn_measurement_method '\f and \w scans'
_diffrn_radiation_type MoK\a
_diffrn_radiation_wavelength 0.71073
_diffrn_reflns_av_R_equivalents 0.0843
_diffrn_reflns_av_unetI/netI 0.1711
_diffrn_reflns_Laue_measured_fraction_full 0.966
_diffrn_reflns_Laue_measured_fraction_max 0.965
_diffrn_reflns_limit_h_max 10
_diffrn_reflns_limit_h_min -16
_diffrn_reflns_limit_k_max 18
_diffrn_reflns_limit_k_min -18
_diffrn_reflns_limit_l_max 22
_diffrn_reflns_limit_l_min -23
_diffrn_reflns_number 23913
_diffrn_reflns_point_group_measured_fraction_full 0.966
_diffrn_reflns_point_group_measured_fraction_max 0.965
_diffrn_reflns_theta_full 25.242
_diffrn_reflns_theta_max 26.000
_diffrn_reflns_theta_min 1.821
_exptl_absorpt_coefficient_mu 1.441
_exptl_absorpt_correction_T_max 0.2657
_exptl_absorpt_correction_T_min 0.1356
_exptl_absorpt_correction_type multi-scan
_exptl_absorpt_process_details
;
SADABS-2016/2 (Bruker,2016/2) was used for absorption correction.
wR2(int) was 0.1526 before and 0.0683 after correction.
The Ratio of minimum to maximum transmission is 0.5104.
The \l/2 correction factor is Not present.
;
_exptl_crystal_colour pink
_exptl_crystal_colour_primary pink
_exptl_crystal_density_diffrn 1.853
_exptl_crystal_description plate
_exptl_crystal_F_000 1778
_exptl_crystal_size_max 0.25
_exptl_crystal_size_mid 0.25
_exptl_crystal_size_min 0.02
_refine_diff_density_max 1.421
_refine_diff_density_min -1.350
_refine_diff_density_rms 0.129
_refine_ls_extinction_method none
_refine_ls_goodness_of_fit_ref 0.958
_refine_ls_hydrogen_treatment constr
_refine_ls_matrix_type full
_refine_ls_number_parameters 1021
_refine_ls_number_reflns 12557
_refine_ls_number_restraints 30
_refine_ls_restrained_S_all 0.958
_refine_ls_R_factor_all 0.1312
_refine_ls_R_factor_gt 0.0725
_refine_ls_shift/su_max 0.001
_refine_ls_shift/su_mean 0.000
_refine_ls_structure_factor_coef Fsqd
_refine_ls_weighting_details 'w=1/[\s^2^(Fo^2^)+(0.0606P)^2^] where P=(Fo^2^+2Fc^2^)/3'
_refine_ls_weighting_scheme calc
_refine_ls_wR_factor_gt 0.1473
_refine_ls_wR_factor_ref 0.1673
_reflns_Friedel_coverage 0.000
_reflns_number_gt 6906
_reflns_number_total 12557
_reflns_threshold_expression 'I > 2\s(I)'
_cod_data_source_file d3dt04375d2.cif
_cod_data_source_block 4
_cod_depositor_comments 'Adding full bibliography for 7715406--7715411.cif.'
_cod_database_code 7715408
_shelxl_version_number 2014/6
_shelx_space_group_comment
;
The symmetry employed for this shelxl refinement is uniquely defined
by the following loop, which should always be used as a source of
symmetry information in preference to the above space-group names.
They are only intended as comments.
;
_shelx_estimated_absorpt_t_max 0.972
_shelx_estimated_absorpt_t_min 0.715
_olex2_refinement_description
;
1. Fixed Uiso
 At 1.2 times of:
  All C(H) groups
 At 1.5 times of:
  All C(H,H,H) groups
2. Uiso/Uaniso restraints and constraints
Uanis(C61') \\sim Ueq: with sigma of 0.005 and sigma for terminal atoms of 0.01
Uanis(C59) \\sim Ueq: with sigma of 0.005 and sigma for terminal atoms of 0.01
Uanis(C62) \\sim Ueq: with sigma of 0.005 and sigma for terminal atoms of 0.01
Uanis(C63') \\sim Ueq: with sigma of 0.005 and sigma for terminal atoms of 0.01
Uanis(C58') \\sim Ueq: with sigma of 0.005 and sigma for terminal atoms of 0.01
Uanis(Er1) = Uanis(Er1')
Uanis(C60') = Uanis(C60)
Uanis(C62') = Uanis(C62)
Uanis(C64') = Uanis(C64)
Uanis(C61') = Uanis(C61)
Uanis(C58) = Uanis(C58')
Uanis(C63') = Uanis(C63)
Uanis(C59') = Uanis(C59)
3. Others
 Sof(Er1)=Sof(C58)=Sof(C59)=Sof(H59)=Sof(C60)=Sof(H60)=Sof(C61)=Sof(H61)=
 Sof(C62)=Sof(H62)=Sof(C63)=Sof(H63)=Sof(C64)=Sof(H64A)=Sof(H64B)=Sof(H64C)=1-
 FVAR(1)
 Sof(Er1')=Sof(C59')=Sof(H59')=Sof(C60')=Sof(H60')=Sof(C61')=Sof(H61')=
 Sof(C62')=Sof(H62')=Sof(C63')=Sof(H63')=Sof(C58')=Sof(C64')=Sof(H64D)=
 Sof(H64E)=Sof(H64F)=FVAR(1)
4.a Aromatic/amide H refined with riding coordinates:
 C59(H59), C60(H60), C61(H61), C62(H62), C63(H63), C59'(H59'), C60'(H60'),
 C61'(H61'), C62'(H62'), C63'(H63')
4.b Fitted hexagon refined as free rotating group:
 C58(C59,C60,C61,C62,C63), C59'(C60',C61',C62',C63',C58')
4.c Idealised Me refined as rotating group:
 C64(H64A,H64B,H64C), C64'(H64D,H64E,H64F)
;
_olex2_submission_special_instructions 'No special instructions were received'

loop_
_space_group_symop_operation_xyz
'x, y, z'
'-x, -y, -z'

loop_
_atom_site_label
_atom_site_type_symbol
_atom_site_fract_x
_atom_site_fract_y
_atom_site_fract_z
_atom_site_U_iso_or_equiv
_atom_site_adp_type
_atom_site_occupancy
_atom_site_site_symmetry_order
_atom_site_calc_flag
_atom_site_refinement_flags_posn
_atom_site_refinement_flags_adp
_atom_site_refinement_flags_occupancy
_atom_site_disorder_assembly
_atom_site_disorder_group
F1 F 0.5282(4) 0.7001(3) 0.3424(3) 0.0394(13) Uani 1 1 d . . . . .
O1 O 0.3903(5) 0.8838(4) 0.2959(3) 0.0261(13) Uani 1 1 d . . . . .
Er1 Er 0.35642(8) 0.80199(9) 0.23874(8) 0.0268(3) Uani 0.756(3) 1 d . . P A 1
C1 C 0.4293(7) 0.9228(5) 0.3383(5) 0.027(2) Uani 1 1 d . . . . .
Er1' Er 0.3747(3) 0.7722(3) 0.2667(2) 0.0268(3) Uani 0.244(3) 1 d . . P A 2
F2 F 0.7134(4) 0.5749(3) 0.3982(3) 0.0455(14) Uani 1 1 d . . . . .
C2 C 0.5338(7) 0.8404(6) 0.3753(5) 0.030(2) Uani 1 1 d . . . . .
O2 O 0.2389(5) 0.7470(4) 0.2918(3) 0.0339(15) Uani 1 1 d . . . . .
F3 F 0.8295(4) 0.6362(4) 0.4620(3) 0.0472(14) Uani 1 1 d . . . . .
O3 O 0.4959(5) 0.7005(4) 0.1948(3) 0.0291(14) Uani 1 1 d . . . . .
C3 C 0.5768(7) 0.7398(5) 0.3742(4) 0.025(2) Uani 1 1 d . . . . .
F4 F 0.7491(5) 0.8323(4) 0.4720(3) 0.0556(17) Uani 1 1 d . . . . .
C4 C 0.6748(8) 0.6714(6) 0.4031(4) 0.030(2) Uani 1 1 d . . . . .
F5 F 0.5591(5) 0.9630(3) 0.4177(3) 0.0469(15) Uani 1 1 d . . . . .
C5 C 0.7330(7) 0.7022(7) 0.4362(5) 0.034(2) Uani 1 1 d . . . . .
F6 F 0.5717(4) 0.8795(3) 0.2121(3) 0.0374(12) Uani 1 1 d . . . . .
C6 C 0.6921(8) 0.8006(7) 0.4401(5) 0.038(2) Uani 1 1 d . . . . .
C7 C 0.5960(8) 0.8675(6) 0.4118(5) 0.032(2) Uani 1 1 d . . . . .
F7 F 0.6431(5) 1.0059(4) 0.1119(3) 0.0661(18) Uani 1 1 d . . . . .
C8 C 0.4684(7) 1.0015(5) 0.2838(5) 0.026(2) Uani 1 1 d . . . . .
F8 F 0.5891(5) 1.1930(4) 0.1287(4) 0.077(2) Uani 1 1 d . . . . .
C9 C 0.5366(8) 0.9745(6) 0.2222(5) 0.037(2) Uani 1 1 d . . . . .
F9 F 0.4526(5) 1.2572(3) 0.2476(3) 0.0608(19) Uani 1 1 d . . . . .
F10 F 0.3788(5) 1.1343(3) 0.3490(3) 0.0436(14) Uani 1 1 d . . . . .
C10 C 0.5767(9) 1.0379(7) 0.1706(6) 0.045(3) Uani 1 1 d . . . . .
F11 F 0.4185(4) 0.8706(3) 0.5074(2) 0.0377(13) Uani 1 1 d . . . . .
C11 C 0.5497(9) 1.1317(7) 0.1800(6) 0.047(3) Uani 1 1 d . . . . .
C12 C 0.4813(8) 1.1646(6) 0.2374(6) 0.041(3) Uani 1 1 d . . . . .
F12 F 0.2372(5) 0.9407(4) 0.5902(3) 0.0541(16) Uani 1 1 d . . . . .
C13 C 0.4420(7) 1.0988(6) 0.2906(5) 0.029(2) Uani 1 1 d . . . . .
F13 F 0.0470(5) 1.0706(4) 0.5286(3) 0.0568(16) Uani 1 1 d . . . . .
C14 C 0.3338(7) 0.9669(5) 0.3940(5) 0.0249(19) Uani 1 1 d . . . . .
F14 F 0.0472(4) 1.1367(4) 0.3773(3) 0.0507(15) Uani 1 1 d . . . . .
F15 F 0.2288(4) 1.0738(3) 0.2914(2) 0.0378(12) Uani 1 1 d . . . . .
C15 C 0.3295(8) 0.9369(6) 0.4711(5) 0.033(2) Uani 1 1 d . . . . .
C16 C 0.2344(9) 0.9721(7) 0.5161(5) 0.040(2) Uani 1 1 d . . . . .
F16 F 0.3271(5) 0.7375(4) 0.4072(3) 0.0516(16) Uani 1 1 d . . . . .
C17 C 0.1390(8) 1.0370(6) 0.4840(5) 0.035(2) Uani 1 1 d . . . . .
F17 F 0.3176(5) 0.7271(4) 0.5498(3) 0.0535(17) Uani 1 1 d . . . . .
F18 F 0.1603(5) 0.6868(4) 0.6457(3) 0.0484(15) Uani 1 1 d . . . . .
C18 C 0.1397(8) 1.0706(6) 0.4087(5) 0.031(2) Uani 1 1 d . . . . .
C19 C 0.2333(7) 1.0360(6) 0.3657(5) 0.029(2) Uani 1 1 d . . . . .
F19 F 0.0075(5) 0.6525(4) 0.5933(3) 0.0576(16) Uani 1 1 d . . . . .
C20 C 0.1625(7) 0.7158(6) 0.3339(5) 0.028(2) Uani 1 1 d . . . . .
F20 F 0.0134(4) 0.6638(4) 0.4471(3) 0.0468(14) Uani 1 1 d . . . . .
C21 C 0.1660(7) 0.7030(5) 0.4199(5) 0.027(2) Uani 1 1 d . . . . .
F21 F 0.1117(4) 0.9200(3) 0.3300(3) 0.0373(13) Uani 1 1 d . . . . .
F22 F -0.0696(4) 1.0755(3) 0.2865(3) 0.0411(13) Uani 1 1 d . . . . .
C22 C 0.2432(7) 0.7180(6) 0.4490(5) 0.036(2) Uani 1 1 d . . . . .
F23 F -0.2405(4) 1.0485(3) 0.2518(3) 0.0436(14) Uani 1 1 d . . . . .
C23 C 0.2409(8) 0.7111(6) 0.5237(6) 0.041(3) Uani 1 1 d . . . . .
C24 C 0.1619(8) 0.6910(6) 0.5735(5) 0.038(2) Uani 1 1 d . . . . .
F24 F -0.2220(4) 0.8592(3) 0.2626(3) 0.0402(13) Uani 1 1 d . . . . .
C25 C 0.0845(8) 0.6755(6) 0.5467(5) 0.035(2) Uani 1 1 d . . . . .
F25 F -0.0442(4) 0.7015(3) 0.3070(3) 0.0350(12) Uani 1 1 d . . . . .
C26 C 0.0893(7) 0.6828(6) 0.4708(5) 0.036(2) Uani 1 1 d . . . . .
F26 F 0.2361(4) 0.5053(3) 0.4316(3) 0.0395(13) Uani 1 1 d . . . . .
C27 C 0.0469(6) 0.8026(5) 0.3170(4) 0.0213(18) Uani 1 1 d . . . . .
F27 F 0.2610(5) 0.3467(3) 0.3846(3) 0.0516(15) Uani 1 1 d . . . . .
F28 F 0.2205(5) 0.3647(4) 0.2430(3) 0.0555(16) Uani 1 1 d . . . . .
C28 C 0.0323(7) 0.9004(6) 0.3113(4) 0.0255(19) Uani 1 1 d . . . . .
F29 F 0.1590(5) 0.5485(4) 0.1472(3) 0.0512(15) Uani 1 1 d . . . . .
C29 C -0.0610(8) 0.9826(6) 0.2900(5) 0.033(2) Uani 1 1 d . . . . .
F30 F 0.1336(4) 0.7106(3) 0.1919(2) 0.0330(12) Uani 1 1 d . . . . .
C30 C -0.1466(8) 0.9698(6) 0.2732(5) 0.032(2) Uani 1 1 d . . . . .
C31 C -0.1394(7) 0.8731(6) 0.2790(4) 0.0263(19) Uani 1 1 d . . . . .
F31 F 0.4471(4) 0.5776(3) 0.3126(3) 0.0349(12) Uani 1 1 d . . . . .
F32 F 0.4656(5) 0.3958(3) 0.3826(3) 0.0458(14) Uani 1 1 d . . . . .
C32 C -0.0428(7) 0.7925(6) 0.3008(4) 0.028(2) Uani 1 1 d . . . . .
F33 F 0.6123(5) 0.2304(3) 0.3334(3) 0.0542(18) Uani 1 1 d . . . . .
C33 C 0.1786(7) 0.6169(6) 0.3156(5) 0.028(2) Uani 1 1 d . . . . .
F34 F 0.7471(5) 0.2542(3) 0.2086(3) 0.0575(17) Uani 1 1 d . . . . .
C34 C 0.2129(7) 0.5213(6) 0.3608(5) 0.029(2) Uani 1 1 d . . . . .
F35 F 0.7328(4) 0.4380(3) 0.1362(3) 0.0427(14) Uani 1 1 d . . . . .
C35 C 0.2274(8) 0.4379(6) 0.3379(5) 0.037(2) Uani 1 1 d . . . . .
F36 F 0.6091(4) 0.7840(3) 0.0677(3) 0.0366(13) Uani 1 1 d . . . . .
C36 C 0.2095(8) 0.4458(6) 0.2661(5) 0.036(2) Uani 1 1 d . . . . .
C37 C 0.1779(7) 0.5377(7) 0.2177(5) 0.038(2) Uani 1 1 d . . . . .
F37 F 0.7782(5) 0.8345(4) 0.0570(3) 0.0515(16) Uani 1 1 d . . . . .
F38 F 0.9429(4) 0.7219(4) 0.1480(3) 0.0507(15) Uani 1 1 d . . . . .
C38 C 0.1643(7) 0.6223(6) 0.2423(5) 0.033(2) Uani 1 1 d . . . . .
C39 C 0.5782(7) 0.6211(5) 0.1689(4) 0.0238(19) Uani 1 1 d . . . . .
F39 F 0.9368(4) 0.5542(4) 0.2484(3) 0.0478(15) Uani 1 1 d . . . . .
C40 C 0.5893(7) 0.5159(5) 0.2200(5) 0.026(2) Uani 1 1 d . . . . .
F40 F 0.7736(4) 0.5016(3) 0.2611(2) 0.0350(12) Uani 1 1 d . . . . .
F41 F 0.3760(4) 0.6244(3) 0.1536(3) 0.0445(14) Uani 1 1 d . . . . .
C41 C 0.5250(7) 0.5010(6) 0.2837(5) 0.029(2) Uani 1 1 d . . . . .
F42 F 0.3061(5) 0.6273(4) 0.0298(3) 0.067(2) Uani 1 1 d . . . . .
C42 C 0.5321(8) 0.4046(6) 0.3217(5) 0.029(2) Uani 1 1 d . . . . .
F43 F 0.4392(6) 0.6125(4) -0.0971(3) 0.075(2) Uani 1 1 d . . . . .
C43 C 0.6066(9) 0.3222(6) 0.2957(6) 0.041(3) Uani 1 1 d . . . . .
F44 F 0.6421(6) 0.6052(4) -0.0993(3) 0.069(2) Uani 1 1 d . . . . .
C44 C 0.6752(8) 0.3342(6) 0.2340(6) 0.041(3) Uani 1 1 d . . . . .
F45 F 0.7153(4) 0.6041(3) 0.0217(3) 0.0437(13) Uani 1 1 d . . . . .
C45 C 0.6642(8) 0.4311(6) 0.1966(5) 0.032(2) Uani 1 1 d . . . . .
C46 C 0.6835(7) 0.6384(6) 0.1630(5) 0.030(2) Uani 1 1 d . . . . .
C47 C 0.6894(8) 0.7245(6) 0.1125(5) 0.034(2) Uani 1 1 d . . . . .
C48 C 0.7760(8) 0.7526(6) 0.1071(5) 0.036(2) Uani 1 1 d . . . . .
C49 C 0.8591(8) 0.6938(7) 0.1545(5) 0.041(2) Uani 1 1 d . . . . .
C50 C 0.8560(8) 0.6111(6) 0.2045(5) 0.039(3) Uani 1 1 d . . . . .
C51 C 0.7695(7) 0.5839(6) 0.2087(4) 0.029(2) Uani 1 1 d . . . . .
C52 C 0.5479(7) 0.6188(5) 0.0934(4) 0.0244(19) Uani 1 1 d . . . . .
C53 C 0.4444(8) 0.6231(6) 0.0913(5) 0.030(2) Uani 1 1 d . . . . .
C54 C 0.4065(9) 0.6240(6) 0.0271(6) 0.044(3) Uani 1 1 d . . . . .
C55 C 0.4734(10) 0.6168(6) -0.0361(6) 0.043(3) Uani 1 1 d . . . . .
C56 C 0.5753(10) 0.6128(6) -0.0365(5) 0.040(3) Uani 1 1 d . . . . .
C57 C 0.6129(7) 0.6103(5) 0.0278(5) 0.027(2) Uani 1 1 d . . . . .
C58 C 0.2775(9) 1.0430(6) 0.1184(6) 0.043(3) Uani 0.756(3) 1 d G . P A 1
C59 C 0.1830(8) 1.0283(7) 0.1488(6) 0.064(5) Uani 0.756(3) 1 d G U P A 1
H59 H 0.1264 1.0766 0.1732 0.076 Uiso 0.756(3) 1 calc R U P A 1
C60 C 0.1712(8) 0.9431(8) 0.1436(6) 0.051(4) Uani 0.756(3) 1 d G . P A 1
H60 H 0.1065 0.9330 0.1643 0.061 Uiso 0.756(3) 1 calc R U P A 1
C61 C 0.2539(10) 0.8725(7) 0.1079(6) 0.058(4) Uani 0.756(3) 1 d G . P A 1
H61 H 0.2458 0.8142 0.1043 0.070 Uiso 0.756(3) 1 calc R U P A 1
C62 C 0.3485(9) 0.8871(8) 0.0775(7) 0.083(6) Uani 0.756(3) 1 d G U P A 1
H62 H 0.4050 0.8389 0.0532 0.099 Uiso 0.756(3) 1 calc R U P A 1
C63 C 0.3603(8) 0.9724(8) 0.0828(6) 0.056(4) Uani 0.756(3) 1 d G . P A 1
H63 H 0.4249 0.9824 0.0620 0.068 Uiso 0.756(3) 1 calc R U P A 1
C64 C 0.2920(12) 1.1331(10) 0.1187(7) 0.060(4) Uani 0.756(3) 1 d . . P A 1
H64A H 0.2296 1.1931 0.0974 0.090 Uiso 0.756(3) 1 calc R U P A 1
H64B H 0.3592 1.1328 0.0887 0.090 Uiso 0.756(3) 1 calc R U P A 1
H64C H 0.2970 1.1341 0.1700 0.090 Uiso 0.756(3) 1 calc R U P A 1
C59' C 0.287(3) 1.001(2) 0.132(2) 0.064(5) Uani 0.244(3) 1 d G . P A 2
H59' H 0.3012 1.0487 0.1484 0.076 Uiso 0.244(3) 1 calc R U P A 2
C60' C 0.188(3) 0.990(3) 0.1550(18) 0.051(4) Uani 0.244(3) 1 d G . P A 2
H60' H 0.1355 1.0310 0.1863 0.061 Uiso 0.244(3) 1 calc R U P A 2
C61' C 0.168(3) 0.920(3) 0.132(2) 0.058(4) Uani 0.244(3) 1 d G U P A 2
H61' H 0.1004 0.9132 0.1471 0.070 Uiso 0.244(3) 1 calc R U P A 2
C62' C 0.245(3) 0.861(3) 0.086(2) 0.083(6) Uani 0.244(3) 1 d G . P A 2
H62' H 0.2309 0.8132 0.0699 0.099 Uiso 0.244(3) 1 calc R U P A 2
C63' C 0.344(3) 0.872(3) 0.063(2) 0.056(4) Uani 0.244(3) 1 d G U P A 2
H63' H 0.3965 0.8309 0.0320 0.068 Uiso 0.244(3) 1 calc R U P A 2
C58' C 0.364(3) 0.941(3) 0.087(2) 0.043(3) Uani 0.244(3) 1 d G U P A 2
C64' C 0.444(4) 0.992(3) 0.058(2) 0.060(4) Uani 0.244(3) 1 d . . P A 2
H64D H 0.4369 1.0225 0.0048 0.090 Uiso 0.244(3) 1 calc R U P A 2
H64E H 0.5186 0.9415 0.0661 0.090 Uiso 0.244(3) 1 calc R U P A 2
H64F H 0.4277 1.0444 0.0854 0.090 Uiso 0.244(3) 1 calc R U P A 2

loop_
_atom_site_aniso_label
_atom_site_aniso_U_11
_atom_site_aniso_U_22
_atom_site_aniso_U_33
_atom_site_aniso_U_23
_atom_site_aniso_U_13
_atom_site_aniso_U_12
F1 0.038(3) 0.028(3) 0.053(3) -0.011(2) -0.015(3) -0.008(2)
O1 0.033(3) 0.031(3) 0.026(3) -0.011(2) -0.004(3) -0.020(3)
Er1 0.0259(4) 0.0335(5) 0.0318(7) -0.0156(4) -0.0003(4) -0.0176(4)
C1 0.033(5) 0.021(4) 0.028(5) 0.002(3) -0.007(4) -0.013(4)
Er1' 0.0259(4) 0.0335(5) 0.0318(7) -0.0156(4) -0.0003(4) -0.0176(4)
F2 0.041(3) 0.034(3) 0.053(4) -0.012(2) -0.011(3) -0.003(3)
C2 0.028(5) 0.035(5) 0.031(5) -0.008(4) 0.000(4) -0.017(4)
O2 0.032(4) 0.041(3) 0.039(4) -0.003(3) -0.006(3) -0.025(3)
F3 0.034(3) 0.054(3) 0.048(4) 0.007(3) -0.011(3) -0.021(3)
O3 0.036(4) 0.028(3) 0.027(3) -0.016(2) 0.006(3) -0.014(3)
C3 0.034(5) 0.025(4) 0.027(5) -0.006(3) 0.002(4) -0.023(4)
F4 0.060(4) 0.054(3) 0.065(4) 0.009(3) -0.037(4) -0.035(3)
C4 0.040(6) 0.030(5) 0.021(5) -0.002(4) 0.000(4) -0.019(5)
F5 0.062(4) 0.033(3) 0.059(4) -0.008(2) -0.027(3) -0.025(3)
C5 0.025(5) 0.046(6) 0.028(5) 0.004(4) -0.009(4) -0.016(5)
F6 0.037(3) 0.042(3) 0.035(3) -0.014(2) 0.005(3) -0.017(3)
C6 0.040(6) 0.041(6) 0.031(6) 0.017(4) -0.014(5) -0.024(5)
C7 0.048(6) 0.032(5) 0.030(5) -0.005(4) -0.006(5) -0.029(5)
F7 0.058(5) 0.073(4) 0.038(4) 0.014(3) 0.008(3) -0.020(4)
C8 0.027(5) 0.021(4) 0.033(5) -0.002(4) -0.014(4) -0.010(4)
F8 0.044(4) 0.047(4) 0.113(6) 0.039(3) -0.013(4) -0.024(3)
C9 0.033(6) 0.036(5) 0.043(6) -0.002(4) -0.017(5) -0.013(5)
F9 0.063(4) 0.019(3) 0.102(5) 0.007(3) -0.042(4) -0.017(3)
F10 0.056(4) 0.029(3) 0.052(4) -0.012(2) -0.009(3) -0.019(3)
C10 0.040(7) 0.045(6) 0.035(7) 0.011(5) -0.010(5) -0.013(5)
F11 0.043(3) 0.033(3) 0.025(3) 0.000(2) -0.007(3) -0.006(3)
C11 0.037(6) 0.035(6) 0.061(8) 0.022(5) -0.019(6) -0.020(5)
C12 0.034(6) 0.026(5) 0.060(7) 0.003(5) -0.017(6) -0.012(5)
F12 0.060(4) 0.049(3) 0.023(3) -0.012(2) -0.002(3) 0.008(3)
C13 0.030(5) 0.034(5) 0.027(5) -0.004(4) -0.007(4) -0.016(4)
F13 0.041(4) 0.061(4) 0.048(4) -0.026(3) 0.008(3) 0.003(3)
C14 0.027(5) 0.015(4) 0.033(5) -0.004(3) -0.010(4) -0.007(4)
F14 0.038(4) 0.061(4) 0.039(3) -0.015(3) -0.018(3) 0.002(3)
F15 0.039(3) 0.043(3) 0.020(3) -0.006(2) -0.009(3) -0.004(3)
C15 0.042(6) 0.018(4) 0.030(6) 0.002(4) -0.029(5) 0.002(4)
C16 0.050(7) 0.043(6) 0.023(6) -0.014(4) 0.001(5) -0.011(5)
F16 0.045(4) 0.070(4) 0.051(4) 0.007(3) -0.021(3) -0.038(3)
C17 0.036(6) 0.033(5) 0.029(6) -0.017(4) 0.005(5) -0.004(5)
F17 0.067(4) 0.071(4) 0.042(3) 0.001(3) -0.028(3) -0.044(3)
F18 0.063(4) 0.049(3) 0.029(3) -0.004(2) -0.014(3) -0.017(3)
C18 0.034(6) 0.033(5) 0.019(5) -0.008(4) -0.009(5) -0.002(4)
C19 0.028(5) 0.029(5) 0.031(6) -0.008(4) -0.013(5) -0.007(4)
F19 0.049(4) 0.077(4) 0.047(4) -0.003(3) -0.003(3) -0.033(3)
C20 0.027(5) 0.028(5) 0.034(6) -0.010(4) -0.006(4) -0.013(4)
F20 0.040(3) 0.074(4) 0.038(3) -0.009(3) -0.004(3) -0.034(3)
C21 0.022(5) 0.023(4) 0.033(5) -0.002(4) -0.016(4) -0.004(4)
F21 0.033(3) 0.042(3) 0.050(3) -0.019(2) -0.007(3) -0.020(2)
F22 0.046(3) 0.027(3) 0.052(3) -0.005(2) -0.012(3) -0.015(3)
C22 0.030(6) 0.030(5) 0.048(7) -0.003(4) -0.012(5) -0.013(4)
F23 0.034(3) 0.034(3) 0.054(4) -0.009(2) -0.017(3) -0.001(3)
C23 0.045(6) 0.024(5) 0.052(7) 0.004(4) -0.030(6) -0.010(5)
C24 0.043(6) 0.038(5) 0.034(6) -0.003(4) -0.010(5) -0.018(5)
F24 0.026(3) 0.048(3) 0.053(3) -0.008(2) -0.013(3) -0.019(3)
C25 0.031(6) 0.042(5) 0.031(6) -0.003(4) 0.004(5) -0.020(5)
F25 0.029(3) 0.031(3) 0.051(3) -0.011(2) -0.010(3) -0.015(2)
C26 0.026(5) 0.045(6) 0.040(6) -0.009(4) -0.007(5) -0.016(5)
F26 0.045(3) 0.029(3) 0.038(3) -0.002(2) -0.006(3) -0.010(3)
C27 0.016(4) 0.030(4) 0.018(5) -0.006(3) -0.004(4) -0.008(4)
F27 0.063(4) 0.024(3) 0.062(4) -0.006(2) -0.002(3) -0.014(3)
F28 0.054(4) 0.043(3) 0.080(4) -0.030(3) -0.003(3) -0.020(3)
C28 0.025(5) 0.036(5) 0.022(5) -0.007(4) -0.004(4) -0.018(4)
F29 0.054(4) 0.056(3) 0.047(4) -0.027(3) -0.013(3) -0.013(3)
C29 0.047(6) 0.029(5) 0.024(5) -0.005(4) -0.010(5) -0.015(5)
F30 0.037(3) 0.032(3) 0.032(3) -0.008(2) -0.012(3) -0.011(2)
C30 0.034(6) 0.035(5) 0.023(5) -0.010(4) -0.004(5) -0.007(5)
C31 0.020(5) 0.029(5) 0.030(5) -0.003(4) -0.006(4) -0.010(4)
F31 0.031(3) 0.035(3) 0.035(3) -0.004(2) -0.004(3) -0.011(2)
F32 0.044(4) 0.040(3) 0.048(4) 0.007(2) -0.013(3) -0.018(3)
C32 0.035(6) 0.029(5) 0.026(5) -0.004(4) -0.008(4) -0.018(4)
F33 0.087(5) 0.025(3) 0.051(4) 0.015(2) -0.045(4) -0.023(3)
C33 0.018(5) 0.028(5) 0.039(6) -0.016(4) -0.003(4) -0.003(4)
F34 0.076(5) 0.027(3) 0.056(4) -0.014(3) -0.024(4) 0.002(3)
C34 0.029(5) 0.032(5) 0.028(5) -0.010(4) 0.002(4) -0.013(4)
F35 0.045(4) 0.037(3) 0.038(3) -0.017(2) -0.010(3) -0.001(3)
C35 0.044(6) 0.033(5) 0.041(6) -0.009(4) 0.002(5) -0.025(5)
F36 0.035(3) 0.025(3) 0.049(3) 0.006(2) -0.024(3) -0.012(2)
C36 0.032(6) 0.024(5) 0.052(7) -0.020(4) -0.002(5) -0.004(4)
C37 0.017(5) 0.045(6) 0.053(7) -0.021(5) -0.003(5) -0.008(4)
F37 0.049(4) 0.043(3) 0.068(4) 0.007(3) -0.021(3) -0.028(3)
F38 0.044(4) 0.059(3) 0.062(4) -0.005(3) -0.014(3) -0.034(3)
C38 0.016(5) 0.023(5) 0.057(7) -0.011(4) -0.005(5) -0.002(4)
C39 0.023(5) 0.017(4) 0.026(5) -0.002(3) -0.010(4) -0.002(4)
F39 0.041(3) 0.054(3) 0.062(4) -0.007(3) -0.026(3) -0.026(3)
C40 0.037(5) 0.024(4) 0.020(5) -0.005(3) -0.015(4) -0.010(4)
F40 0.039(3) 0.036(3) 0.030(3) 0.001(2) -0.016(3) -0.014(2)
F41 0.040(4) 0.046(3) 0.050(4) 0.002(3) -0.013(3) -0.023(3)
C41 0.028(5) 0.024(5) 0.032(6) -0.007(4) -0.014(5) -0.002(4)
F42 0.070(5) 0.059(4) 0.086(5) 0.013(3) -0.055(4) -0.037(3)
C42 0.039(6) 0.035(5) 0.019(5) 0.007(4) -0.010(5) -0.025(5)
F43 0.150(7) 0.044(3) 0.049(4) 0.010(3) -0.066(4) -0.046(4)
C43 0.058(7) 0.022(5) 0.049(7) 0.001(4) -0.035(6) -0.013(5)
F44 0.123(7) 0.052(4) 0.026(4) -0.012(3) 0.003(4) -0.031(4)
C44 0.048(7) 0.020(5) 0.056(7) -0.008(4) -0.031(6) -0.004(5)
F45 0.045(4) 0.047(3) 0.036(3) -0.011(2) 0.003(3) -0.016(3)
C45 0.035(6) 0.038(5) 0.029(6) -0.004(4) -0.022(5) -0.015(5)
C46 0.036(6) 0.022(4) 0.034(5) -0.002(4) -0.013(5) -0.012(4)
C47 0.038(6) 0.025(5) 0.039(6) -0.007(4) -0.011(5) -0.011(4)
C48 0.040(6) 0.033(5) 0.043(6) -0.009(4) -0.010(5) -0.019(5)
C49 0.030(6) 0.049(6) 0.054(7) -0.015(5) -0.004(5) -0.024(5)
C50 0.042(6) 0.026(5) 0.046(6) -0.003(4) -0.031(5) -0.002(5)
C51 0.037(6) 0.025(5) 0.026(5) -0.003(4) -0.011(4) -0.013(4)
C52 0.032(5) 0.019(4) 0.022(5) -0.001(3) -0.010(4) -0.009(4)
C53 0.034(6) 0.032(5) 0.025(5) -0.001(4) -0.005(5) -0.016(4)
C54 0.064(8) 0.020(5) 0.057(7) 0.015(4) -0.043(7) -0.023(5)
C55 0.082(9) 0.031(5) 0.027(6) 0.003(4) -0.025(6) -0.030(6)
C56 0.078(8) 0.025(5) 0.016(5) -0.002(4) -0.017(6) -0.015(5)
C57 0.033(5) 0.018(4) 0.026(5) -0.002(3) -0.002(4) -0.007(4)
C58 0.046(5) 0.049(5) 0.031(5) -0.003(4) -0.018(4) -0.015(4)
C59 0.060(6) 0.074(7) 0.056(6) -0.014(5) -0.013(4) -0.023(5)
C60 0.056(9) 0.081(12) 0.024(7) 0.002(7) -0.019(7) -0.037(8)
C61 0.053(6) 0.053(5) 0.059(6) 0.003(4) -0.004(4) -0.022(4)
C62 0.084(7) 0.077(7) 0.085(7) -0.017(5) -0.001(5) -0.033(5)
C63 0.049(6) 0.064(6) 0.052(6) -0.007(4) -0.005(4) -0.023(4)
C64 0.043(9) 0.103(11) 0.034(8) -0.030(7) 0.005(7) -0.023(8)
C59' 0.060(6) 0.074(7) 0.056(6) -0.014(5) -0.013(4) -0.023(5)
C60' 0.056(9) 0.081(12) 0.024(7) 0.002(7) -0.019(7) -0.037(8)
C61' 0.053(6) 0.053(5) 0.059(6) 0.003(4) -0.004(4) -0.022(4)
C62' 0.084(7) 0.077(7) 0.085(7) -0.017(5) -0.001(5) -0.033(5)
C63' 0.049(6) 0.064(6) 0.052(6) -0.007(4) -0.005(4) -0.023(4)
C58' 0.046(5) 0.049(5) 0.031(5) -0.003(4) -0.018(4) -0.015(4)
C64' 0.043(9) 0.103(11) 0.034(8) -0.030(7) 0.005(7) -0.023(8)

loop_
_atom_type_symbol
_atom_type_description
_atom_type_scat_dispersion_real
_atom_type_scat_dispersion_imag
_atom_type_scat_source
C C 0.0033 0.0016 'International Tables Vol C Tables 4.2.6.8 and 6.1.1.4'
H H 0.0000 0.0000 'International Tables Vol C Tables 4.2.6.8 and 6.1.1.4'
Er Er -0.2586 4.9576 'International Tables Vol C Tables 4.2.6.8 and 6.1.1.4'
F F 0.0171 0.0103 'International Tables Vol C Tables 4.2.6.8 and 6.1.1.4'
O O 0.0106 0.0060 'International Tables Vol C Tables 4.2.6.8 and 6.1.1.4'

loop_
_geom_angle_atom_site_label_1
_geom_angle_atom_site_label_2
_geom_angle_atom_site_label_3
_geom_angle
_geom_angle_site_symmetry_1
_geom_angle_site_symmetry_3
_geom_angle_publ_flag
C3 F1 Er1' 133.7(4) . . ?
C1 O1 Er1 169.7(5) . . ?
C1 O1 Er1' 154.1(5) . . ?
O1 Er1 O2 115.3(2) . . ?
O1 Er1 C60 108.6(2) . . ?
O1 Er1 C61 127.6(2) . . ?
O1 Er1 C62 113.5(2) . . ?
O2 Er1 C60 80.9(2) . . ?
O2 Er1 C61 90.0(3) . . ?
O2 Er1 C62 117.6(3) . . ?
O3 Er1 O1 112.3(2) . . ?
O3 Er1 O2 115.7(2) . . ?
O3 Er1 C60 120.7(3) . . ?
O3 Er1 C61 93.2(3) . . ?
O3 Er1 C62 76.7(2) . . ?
C61 Er1 C60 27.58(10) . . ?
C61 Er1 C62 28.07(12) . . ?
C62 Er1 C60 47.92(13) . . ?
O1 C1 C2 110.6(6) . . ?
O1 C1 C8 107.4(6) . . ?
O1 C1 C14 105.8(6) . . ?
C8 C1 C2 104.5(7) . . ?
C14 C1 C2 114.2(7) . . ?
C14 C1 C8 114.3(6) . . ?
F1 Er1' F16 64.98(19) . . ?
F1 Er1' F31 66.04(16) . . ?
O1 Er1' F1 71.30(19) . . ?
O1 Er1' O3 115.9(3) . . ?
O1 Er1' F16 77.8(2) . . ?
O1 Er1' F31 135.6(2) . . ?
O2 Er1' F1 126.3(3) . . ?
O2 Er1' O1 122.4(3) . . ?
O2 Er1' O3 120.9(2) . . ?
O2 Er1' F16 68.4(2) . . ?
O2 Er1' F31 76.7(2) . . ?
O3 Er1' F1 79.8(2) . . ?
O3 Er1' F16 136.1(3) . . ?
O3 Er1' F31 68.3(2) . . ?
F16 Er1' F31 73.70(19) . . ?
C3 C2 C1 125.8(7) . . ?
C3 C2 C7 114.4(8) . . ?
C7 C2 C1 119.8(7) . . ?
C20 O2 Er1 172.7(5) . . ?
C20 O2 Er1' 158.6(5) . . ?
C39 O3 Er1 169.0(5) . . ?
C39 O3 Er1' 157.6(5) . . ?
F1 C3 C2 122.7(7) . . ?
F1 C3 C4 114.3(6) . . ?
C2 C3 C4 123.0(7) . . ?
F2 C4 C3 119.9(7) . . ?
F2 C4 C5 120.0(8) . . ?
C5 C4 C3 120.1(7) . . ?
F3 C5 C4 119.8(8) . . ?
F3 C5 C6 121.5(7) . . ?
C6 C5 C4 118.7(8) . . ?
F4 C6 C5 119.3(8) . . ?
F4 C6 C7 119.5(8) . . ?
C7 C6 C5 121.2(8) . . ?
F5 C7 C2 118.8(8) . . ?
F5 C7 C6 118.7(7) . . ?
C6 C7 C2 122.5(8) . . ?
C9 C8 C1 118.5(7) . . ?
C9 C8 C13 115.2(8) . . ?
C13 C8 C1 126.4(8) . . ?
F6 C9 C8 120.0(7) . . ?
F6 C9 C10 116.5(9) . . ?
C10 C9 C8 123.4(9) . . ?
F7 C10 C9 119.9(9) . . ?
F7 C10 C11 120.8(9) . . ?
C11 C10 C9 119.3(11) . . ?
F8 C11 C10 118.6(11) . . ?
C12 C11 F8 120.5(9) . . ?
C12 C11 C10 120.9(9) . . ?
F9 C12 C11 122.1(9) . . ?
F9 C12 C13 118.5(10) . . ?
C11 C12 C13 119.4(8) . . ?
C8 C13 C12 121.8(9) . . ?
F10 C13 C8 121.6(7) . . ?
F10 C13 C12 116.7(7) . . ?
C15 C14 C1 127.5(7) . . ?
C15 C14 C19 113.8(8) . . ?
C19 C14 C1 118.0(7) . . ?
F11 C15 C14 121.5(9) . . ?
F11 C15 C16 115.5(8) . . ?
C14 C15 C16 123.0(8) . . ?
F12 C16 C15 119.5(9) . . ?
F12 C16 C17 121.0(9) . . ?
C17 C16 C15 119.5(8) . . ?
C22 F16 Er1' 132.2(5) . . ?
F13 C17 C16 118.8(8) . . ?
F13 C17 C18 121.5(8) . . ?
C18 C17 C16 119.5(9) . . ?
F14 C18 C17 119.7(9) . . ?
F14 C18 C19 120.2(8) . . ?
C19 C18 C17 120.0(8) . . ?
F15 C19 C14 119.0(8) . . ?
F15 C19 C18 117.0(7) . . ?
C18 C19 C14 124.0(8) . . ?
O2 C20 C21 113.1(6) . . ?
O2 C20 C27 108.3(6) . . ?
O2 C20 C33 107.8(7) . . ?
C27 C20 C21 102.7(6) . . ?
C33 C20 C21 111.5(6) . . ?
C33 C20 C27 113.5(6) . . ?
C22 C21 C20 122.7(8) . . ?
C26 C21 C20 122.2(7) . . ?
C26 C21 C22 114.9(8) . . ?
F16 C22 C21 123.6(8) . . ?
F16 C22 C23 114.9(7) . . ?
C23 C22 C21 121.4(9) . . ?
F17 C23 C22 119.5(9) . . ?
F17 C23 C24 118.4(8) . . ?
C24 C23 C22 122.1(8) . . ?
F18 C24 C23 120.9(8) . . ?
F18 C24 C25 121.1(9) . . ?
C23 C24 C25 118.0(9) . . ?
F19 C25 C24 120.4(8) . . ?
F19 C25 C26 121.2(7) . . ?
C24 C25 C26 118.4(9) . . ?
F20 C26 C21 118.4(8) . . ?
F20 C26 C25 116.4(8) . . ?
C21 C26 C25 125.1(7) . . ?
C28 C27 C20 118.8(6) . . ?
C28 C27 C32 114.4(7) . . ?
C32 C27 C20 126.5(6) . . ?
F21 C28 C27 120.2(7) . . ?
F21 C28 C29 115.7(6) . . ?
C29 C28 C27 124.1(7) . . ?
F22 C29 C28 120.6(7) . . ?
F22 C29 C30 119.6(8) . . ?
C30 C29 C28 119.8(7) . . ?
F23 C30 C29 122.1(7) . . ?
F23 C30 C31 118.0(7) . . ?
C29 C30 C31 119.9(8) . . ?
F24 C31 C30 120.7(7) . . ?
F24 C31 C32 121.4(6) . . ?
C32 C31 C30 117.9(7) . . ?
C41 F31 Er1' 132.5(5) . . ?
F25 C32 C27 122.2(7) . . ?
F25 C32 C31 113.8(6) . . ?
C31 C32 C27 123.9(7) . . ?
C34 C33 C20 128.4(7) . . ?
C34 C33 C38 115.0(7) . . ?
C38 C33 C20 116.4(7) . . ?
F26 C34 C33 120.7(6) . . ?
F26 C34 C35 115.9(7) . . ?
C35 C34 C33 123.4(8) . . ?
F27 C35 C34 120.6(8) . . ?
F27 C35 C36 119.0(7) . . ?
C34 C35 C36 120.3(8) . . ?
F28 C36 C35 121.2(8) . . ?
F28 C36 C37 119.3(8) . . ?
C37 C36 C35 119.5(7) . . ?
F29 C37 C36 121.3(7) . . ?
F29 C37 C38 119.5(8) . . ?
C36 C37 C38 119.2(8) . . ?
F30 C38 C33 121.1(6) . . ?
F30 C38 C37 116.4(8) . . ?
C33 C38 C37 122.5(8) . . ?
O3 C39 C40 112.9(7) . . ?
O3 C39 C46 106.2(6) . . ?
O3 C39 C52 108.5(6) . . ?
C46 C39 C40 111.8(6) . . ?
C46 C39 C52 113.8(7) . . ?
C52 C39 C40 103.8(5) . . ?
C41 C40 C39 125.3(7) . . ?
C41 C40 C45 116.7(7) . . ?
C45 C40 C39 117.8(8) . . ?
F31 C41 C40 123.1(7) . . ?
F31 C41 C42 115.0(8) . . ?
C40 C41 C42 121.8(8) . . ?
F32 C42 C41 118.6(8) . . ?
F32 C42 C43 121.9(7) . . ?
C43 C42 C41 119.5(9) . . ?
F33 C43 C42 118.4(10) . . ?
F33 C43 C44 121.5(9) . . ?
C44 C43 C42 120.1(8) . . ?
F34 C44 C43 120.0(8) . . ?
F34 C44 C45 121.0(10) . . ?
C43 C44 C45 118.8(9) . . ?
F35 C45 C40 121.0(7) . . ?
F35 C45 C44 116.1(8) . . ?
C40 C45 C44 122.9(10) . . ?
C47 C46 C39 117.8(7) . . ?
C51 C46 C39 126.6(7) . . ?
C51 C46 C47 115.1(7) . . ?
F36 C47 C46 119.9(7) . . ?
F36 C47 C48 117.2(7) . . ?
C48 C47 C46 122.8(8) . . ?
F37 C48 C47 120.2(8) . . ?
F37 C48 C49 121.3(8) . . ?
C49 C48 C47 118.5(8) . . ?
F38 C49 C48 117.6(8) . . ?
C50 C49 F38 121.8(8) . . ?
C50 C49 C48 120.6(8) . . ?
F39 C50 C49 120.1(8) . . ?
F39 C50 C51 119.8(7) . . ?
C49 C50 C51 120.0(8) . . ?
F40 C51 C46 121.9(7) . . ?
F40 C51 C50 115.2(7) . . ?
C50 C51 C46 122.9(7) . . ?
C53 C52 C39 117.0(8) . . ?
C57 C52 C39 127.6(7) . . ?
C57 C52 C53 115.3(7) . . ?
F41 C53 C52 120.6(7) . . ?
F41 C53 C54 116.7(8) . . ?
C54 C53 C52 122.7(9) . . ?
F42 C54 C53 119.1(10) . . ?
F42 C54 C55 121.3(8) . . ?
C55 C54 C53 119.6(9) . . ?
F43 C55 C54 119.8(10) . . ?
F43 C55 C56 120.7(10) . . ?
C54 C55 C56 119.5(8) . . ?
F44 C56 C55 119.6(8) . . ?
F44 C56 C57 119.7(10) . . ?
C55 C56 C57 120.6(10) . . ?
F45 C57 C52 122.1(7) . . ?
F45 C57 C56 115.7(8) . . ?
C56 C57 C52 122.2(9) . . ?
C59 C58 C63 120.0 . . ?
C59 C58 C64 122.5(9) . . ?
C63 C58 C64 117.5(9) . . ?
C58 C59 H59 120.0 . . ?
C60 C59 C58 120.0 . . ?
C60 C59 H59 120.0 . . ?
Er1 C60 H60 110.0 . . ?
C59 C60 Er1 93.2(3) . . ?
C59 C60 H60 120.0 . . ?
C59 C60 C61 120.0 . . ?
C61 C60 Er1 66.5(4) . . ?
C61 C60 H60 120.0 . . ?
Er1 C61 H61 101.0 . . ?
C60 C61 Er1 85.9(4) . . ?
C60 C61 H61 120.0 . . ?
C60 C61 C62 120.0 . . ?
C62 C61 Er1 83.2(4) . . ?
C62 C61 H61 120.0 . . ?
Er1 C62 H62 107.7 . . ?
C61 C62 Er1 68.8(4) . . ?
C61 C62 H62 120.0 . . ?
C63 C62 Er1 93.3(3) . . ?
C63 C62 C61 120.0 . . ?
C63 C62 H62 120.0 . . ?
C58 C63 H63 120.0 . . ?
C62 C63 C58 120.0 . . ?
C62 C63 H63 120.0 . . ?
C58 C64 H64A 109.5 . . ?
C58 C64 H64B 109.5 . . ?
C58 C64 H64C 109.5 . . ?
H64A C64 H64B 109.5 . . ?
H64A C64 H64C 109.5 . . ?
H64B C64 H64C 109.5 . . ?
C60' C59' H59' 120.0 . . ?
C60' C59' C58' 120.0 . . ?
C58' C59' H59' 120.0 . . ?
C59' C60' H60' 120.0 . . ?
C59' C60' C61' 120.0 . . ?
C61' C60' H60' 120.0 . . ?
C60' C61' H61' 120.0 . . ?
C62' C61' C60' 120.0 . . ?
C62' C61' H61' 120.0 . . ?
C61' C62' H62' 120.0 . . ?
C61' C62' C63' 120.0 . . ?
C63' C62' H62' 120.0 . . ?
C62' C63' H63' 120.0 . . ?
C58' C63' C62' 120.0 . . ?
C58' C63' H63' 120.0 . . ?
C59' C58' C64' 104(3) . . ?
C63' C58' C59' 120.0 . . ?
C63' C58' C64' 133(3) . . ?
C58' C64' H64D 109.5 . . ?
C58' C64' H64E 109.5 . . ?
C58' C64' H64F 109.5 . . ?
H64D C64' H64E 109.5 . . ?
H64D C64' H64F 109.5 . . ?
H64E C64' H64F 109.5 . . ?

loop_
_geom_bond_atom_site_label_1
_geom_bond_atom_site_label_2
_geom_bond_distance
_geom_bond_site_symmetry_2
_geom_bond_publ_flag
F1 Er1' 2.410(6) . ?
F1 C3 1.349(8) . ?
O1 Er1 2.063(4) . ?
O1 C1 1.390(8) . ?
O1 Er1' 2.003(5) . ?
Er1 O2 2.080(5) . ?
Er1 O3 2.061(6) . ?
Er1 C60 2.994(10) . ?
Er1 C61 2.753(11) . ?
Er1 C62 2.933(13) . ?
C1 C2 1.551(11) . ?
C1 C8 1.549(10) . ?
C1 C14 1.537(12) . ?
Er1' O2 1.990(6) . ?
Er1' O3 2.040(6) . ?
Er1' F16 2.550(7) . ?
Er1' F31 2.593(5) . ?
F2 C4 1.339(8) . ?
C2 C3 1.374(10) . ?
C2 C7 1.417(10) . ?
O2 C20 1.354(9) . ?
F3 C5 1.336(9) . ?
O3 C39 1.374(9) . ?
C3 C4 1.380(11) . ?
F4 C6 1.351(9) . ?
C4 C5 1.369(11) . ?
F5 C7 1.333(8) . ?
C5 C6 1.359(12) . ?
F6 C9 1.355(9) . ?
C6 C7 1.352(12) . ?
F7 C10 1.345(11) . ?
C8 C9 1.378(12) . ?
C8 C13 1.387(10) . ?
F8 C11 1.344(10) . ?
C9 C10 1.374(12) . ?
F9 C12 1.335(9) . ?
F10 C13 1.343(10) . ?
C10 C11 1.351(13) . ?
F11 C15 1.344(9) . ?
C11 C12 1.342(14) . ?
C12 C13 1.403(12) . ?
F12 C16 1.335(10) . ?
F13 C17 1.352(10) . ?
C14 C15 1.385(11) . ?
C14 C19 1.402(11) . ?
F14 C18 1.337(9) . ?
F15 C19 1.350(9) . ?
C15 C16 1.386(13) . ?
C16 C17 1.367(12) . ?
F16 C22 1.355(10) . ?
C17 C18 1.357(11) . ?
F17 C23 1.358(9) . ?
F18 C24 1.330(10) . ?
C18 C19 1.352(12) . ?
F19 C25 1.337(10) . ?
C20 C21 1.573(11) . ?
C20 C27 1.570(11) . ?
C20 C33 1.535(9) . ?
F20 C26 1.353(9) . ?
C21 C22 1.386(10) . ?
C21 C26 1.355(12) . ?
F21 C28 1.357(8) . ?
F22 C29 1.336(8) . ?
C22 C23 1.368(12) . ?
F23 C30 1.349(9) . ?
C23 C24 1.368(13) . ?
C24 C25 1.370(11) . ?
F24 C31 1.326(8) . ?
C25 C26 1.385(12) . ?
F25 C32 1.351(7) . ?
F26 C34 1.349(9) . ?
C27 C28 1.374(10) . ?
C27 C32 1.386(10) . ?
F27 C35 1.342(9) . ?
F28 C36 1.346(8) . ?
C28 C29 1.364(11) . ?
F29 C37 1.339(10) . ?
C29 C30 1.358(11) . ?
F30 C38 1.343(9) . ?
C30 C31 1.391(10) . ?
C31 C32 1.384(11) . ?
F31 C41 1.353(9) . ?
F32 C42 1.333(10) . ?
F33 C43 1.341(9) . ?
C33 C34 1.378(10) . ?
C33 C38 1.392(11) . ?
F34 C44 1.330(10) . ?
C34 C35 1.360(10) . ?
F35 C45 1.338(10) . ?
C35 C36 1.371(12) . ?
F36 C47 1.331(9) . ?
C36 C37 1.362(11) . ?
C37 C38 1.400(11) . ?
F37 C48 1.334(9) . ?
F38 C49 1.352(9) . ?
C39 C40 1.565(10) . ?
C39 C46 1.541(11) . ?
C39 C52 1.555(10) . ?
F39 C50 1.320(9) . ?
C40 C41 1.370(12) . ?
C40 C45 1.375(12) . ?
F40 C51 1.336(8) . ?
F41 C53 1.352(10) . ?
C41 C42 1.397(10) . ?
F42 C54 1.337(11) . ?
C42 C43 1.371(13) . ?
F43 C55 1.333(9) . ?
C43 C44 1.368(14) . ?
F44 C56 1.348(11) . ?
C44 C45 1.387(11) . ?
F45 C57 1.339(9) . ?
C46 C47 1.400(11) . ?
C46 C51 1.386(11) . ?
C47 C48 1.391(11) . ?
C48 C49 1.385(12) . ?
C49 C50 1.346(12) . ?
C50 C51 1.385(12) . ?
C52 C53 1.388(11) . ?
C52 C57 1.377(11) . ?
C53 C54 1.383(11) . ?
C54 C55 1.352(14) . ?
C55 C56 1.359(14) . ?
C56 C57 1.374(11) . ?
C58 C59 1.3900 . ?
C58 C63 1.3900 . ?
C58 C64 1.453(14) . ?
C59 H59 0.9500 . ?
C59 C60 1.3900 . ?
C60 H60 0.9500 . ?
C60 C61 1.3900 . ?
C61 H61 0.9500 . ?
C61 C62 1.3900 . ?
C62 H62 0.9500 . ?
C62 C63 1.3900 . ?
C63 H63 0.9500 . ?
C64 H64A 0.9800 . ?
C64 H64B 0.9800 . ?
C64 H64C 0.9800 . ?
C59' H59' 0.9500 . ?
C59' C60' 1.3900 . ?
C59' C58' 1.3900 . ?
C60' H60' 0.9500 . ?
C60' C61' 1.3900 . ?
C61' H61' 0.9500 . ?
C61' C62' 1.3900 . ?
C62' H62' 0.9500 . ?
C62' C63' 1.3900 . ?
C63' H63' 0.9500 . ?
C63' C58' 1.3900 . ?
C58' C64' 1.52(5) . ?
C64' H64D 0.9800 . ?
C64' H64E 0.9800 . ?
C64' H64F 0.9800 . ?

loop_
_geom_torsion_atom_site_label_1
_geom_torsion_atom_site_label_2
_geom_torsion_atom_site_label_3
_geom_torsion_atom_site_label_4
_geom_torsion
_geom_torsion_site_symmetry_1
_geom_torsion_site_symmetry_2
_geom_torsion_site_symmetry_3
_geom_torsion_site_symmetry_4
_geom_torsion_publ_flag
F1 C3 C4 F2 -0.2(11) . . . . ?
F1 C3 C4 C5 179.3(8) . . . . ?
O1 C1 C2 C3 -6.8(12) . . . . ?
O1 C1 C2 C7 170.6(8) . . . . ?
O1 C1 C8 C9 -49.4(10) . . . . ?
O1 C1 C8 C13 131.0(8) . . . . ?
O1 C1 C14 C15 117.4(8) . . . . ?
O1 C1 C14 C19 -53.0(8) . . . . ?
Er1 O1 C1 C2 -1(3) . . . . ?
Er1 O1 C1 C8 112(3) . . . . ?
Er1 O1 C1 C14 -125(3) . . . . ?
Er1 O3 C39 C40 -39(3) . . . . ?
Er1 O3 C39 C46 -162(2) . . . . ?
Er1 O3 C39 C52 75(3) . . . . ?
Er1 C60 C61 C62 -79.7(3) . . . . ?
Er1 C61 C62 C63 -81.2(4) . . . . ?
Er1 C62 C63 C58 -67.3(4) . . . . ?
C1 C2 C3 F1 -3.0(13) . . . . ?
C1 C2 C3 C4 174.7(8) . . . . ?
C1 C2 C7 F5 4.3(12) . . . . ?
C1 C2 C7 C6 -174.9(8) . . . . ?
C1 C8 C9 F6 -2.7(11) . . . . ?
C1 C8 C9 C10 -179.6(8) . . . . ?
C1 C8 C13 F10 1.5(12) . . . . ?
C1 C8 C13 C12 -179.5(8) . . . . ?
C1 C14 C15 F11 8.9(11) . . . . ?
C1 C14 C15 C16 -170.9(7) . . . . ?
C1 C14 C19 F15 -11.1(10) . . . . ?
C1 C14 C19 C18 171.3(7) . . . . ?
Er1' F1 C3 C2 8.1(12) . . . . ?
Er1' F1 C3 C4 -169.8(5) . . . . ?
Er1' O1 C1 C2 21.8(16) . . . . ?
Er1' O1 C1 C8 135.3(10) . . . . ?
Er1' O1 C1 C14 -102.3(12) . . . . ?
Er1' O2 C20 C21 20.3(17) . . . . ?
Er1' O2 C20 C27 133.3(12) . . . . ?
Er1' O2 C20 C33 -103.5(14) . . . . ?
Er1' O3 C39 C40 7.4(16) . . . . ?
Er1' O3 C39 C46 -115.4(12) . . . . ?
Er1' O3 C39 C52 121.9(11) . . . . ?
Er1' F16 C22 C21 6.7(12) . . . . ?
Er1' F16 C22 C23 -175.0(5) . . . . ?
Er1' F31 C41 C40 3.9(11) . . . . ?
Er1' F31 C41 C42 -173.4(4) . . . . ?
F2 C4 C5 F3 1.5(13) . . . . ?
F2 C4 C5 C6 179.7(8) . . . . ?
C2 C1 C8 C9 68.1(8) . . . . ?
C2 C1 C8 C13 -111.4(9) . . . . ?
C2 C1 C14 C15 -4.5(10) . . . . ?
C2 C1 C14 C19 -174.9(6) . . . . ?
C2 C3 C4 F2 -178.0(8) . . . . ?
C2 C3 C4 C5 1.4(13) . . . . ?
O2 C20 C21 C22 -2.8(11) . . . . ?
O2 C20 C21 C26 172.9(7) . . . . ?
O2 C20 C27 C28 -42.6(10) . . . . ?
O2 C20 C27 C32 131.7(8) . . . . ?
O2 C20 C33 C34 112.5(9) . . . . ?
O2 C20 C33 C38 -62.6(9) . . . . ?
F3 C5 C6 F4 -1.2(13) . . . . ?
F3 C5 C6 C7 178.0(9) . . . . ?
O3 C39 C40 C41 0.7(10) . . . . ?
O3 C39 C40 C45 175.6(6) . . . . ?
O3 C39 C46 C47 -63.5(9) . . . . ?
O3 C39 C46 C51 108.4(9) . . . . ?
O3 C39 C52 C53 -50.0(8) . . . . ?
O3 C39 C52 C57 131.9(8) . . . . ?
C3 C2 C7 F5 -178.0(7) . . . . ?
C3 C2 C7 C6 2.8(13) . . . . ?
C3 C4 C5 F3 -178.0(8) . . . . ?
C3 C4 C5 C6 0.2(13) . . . . ?
F4 C6 C7 C2 177.8(8) . . . . ?
F4 C6 C7 F5 -1.5(13) . . . . ?
C4 C5 C6 F4 -179.4(8) . . . . ?
C4 C5 C6 C7 -0.2(14) . . . . ?
C5 C6 C7 C2 -1.4(15) . . . . ?
C5 C6 C7 F5 179.4(8) . . . . ?
F6 C9 C10 F7 2.9(12) . . . . ?
F6 C9 C10 C11 -176.3(8) . . . . ?
C7 C2 C3 F1 179.5(8) . . . . ?
C7 C2 C3 C4 -2.8(13) . . . . ?
F7 C10 C11 F8 1.2(14) . . . . ?
F7 C10 C11 C12 178.4(8) . . . . ?
C8 C1 C2 C3 -122.1(9) . . . . ?
C8 C1 C2 C7 55.3(10) . . . . ?
C8 C1 C14 C15 -124.7(8) . . . . ?
C8 C1 C14 C19 64.9(8) . . . . ?
C8 C9 C10 F7 179.9(8) . . . . ?
C8 C9 C10 C11 0.8(14) . . . . ?
F8 C11 C12 F9 -2.3(14) . . . . ?
F8 C11 C12 C13 -179.5(8) . . . . ?
C9 C8 C13 F10 -178.1(7) . . . . ?
C9 C8 C13 C12 0.9(12) . . . . ?
C9 C10 C11 F8 -179.7(8) . . . . ?
C9 C10 C11 C12 -2.5(14) . . . . ?
F9 C12 C13 C8 -179.9(7) . . . . ?
F9 C12 C13 F10 -0.9(11) . . . . ?
C10 C11 C12 F9 -179.4(8) . . . . ?
C10 C11 C12 C13 3.4(14) . . . . ?
F11 C15 C16 F12 1.2(11) . . . . ?
F11 C15 C16 C17 -177.7(7) . . . . ?
C11 C12 C13 C8 -2.6(13) . . . . ?
C11 C12 C13 F10 176.4(8) . . . . ?
F12 C16 C17 F13 1.1(13) . . . . ?
F12 C16 C17 C18 177.4(7) . . . . ?
C13 C8 C9 F6 176.9(6) . . . . ?
C13 C8 C9 C10 0.0(12) . . . . ?
F13 C17 C18 F14 -1.5(12) . . . . ?
F13 C17 C18 C19 179.5(7) . . . . ?
C14 C1 C2 C3 112.3(9) . . . . ?
C14 C1 C2 C7 -70.3(10) . . . . ?
C14 C1 C8 C9 -166.3(7) . . . . ?
C14 C1 C8 C13 14.1(11) . . . . ?
C14 C15 C16 F12 -179.0(7) . . . . ?
C14 C15 C16 C17 2.1(13) . . . . ?
F14 C18 C19 C14 179.8(7) . . . . ?
F14 C18 C19 F15 2.2(11) . . . . ?
C15 C14 C19 F15 177.2(6) . . . . ?
C15 C14 C19 C18 -0.4(11) . . . . ?
C15 C16 C17 F13 180.0(7) . . . . ?
C15 C16 C17 C18 -3.7(13) . . . . ?
C16 C17 C18 F14 -177.7(8) . . . . ?
C16 C17 C18 C19 3.3(12) . . . . ?
F16 C22 C23 F17 2.2(11) . . . . ?
F16 C22 C23 C24 -179.5(8) . . . . ?
C17 C18 C19 C14 -1.3(12) . . . . ?
C17 C18 C19 F15 -178.8(7) . . . . ?
F17 C23 C24 F18 -0.3(12) . . . . ?
F17 C23 C24 C25 179.7(8) . . . . ?
F18 C24 C25 F19 -2.1(13) . . . . ?
F18 C24 C25 C26 178.8(7) . . . . ?
C19 C14 C15 F11 179.7(6) . . . . ?
C19 C14 C15 C16 -0.1(11) . . . . ?
F19 C25 C26 F20 -1.1(12) . . . . ?
F19 C25 C26 C21 -178.2(8) . . . . ?
C20 C21 C22 F16 -5.0(12) . . . . ?
C20 C21 C22 C23 176.8(7) . . . . ?
C20 C21 C26 F20 6.3(12) . . . . ?
C20 C21 C26 C25 -176.7(8) . . . . ?
C20 C27 C28 F21 -9.0(12) . . . . ?
C20 C27 C28 C29 173.6(8) . . . . ?
C20 C27 C32 F25 8.5(13) . . . . ?
C20 C27 C32 C31 -173.2(8) . . . . ?
C20 C33 C34 F26 0.8(13) . . . . ?
C20 C33 C34 C35 -178.0(9) . . . . ?
C20 C33 C38 F30 -2.7(12) . . . . ?
C20 C33 C38 C37 179.1(8) . . . . ?
C21 C20 C27 C28 77.2(8) . . . . ?
C21 C20 C27 C32 -108.5(8) . . . . ?
C21 C20 C33 C34 -12.2(12) . . . . ?
C21 C20 C33 C38 172.7(7) . . . . ?
C21 C22 C23 F17 -179.5(7) . . . . ?
C21 C22 C23 C24 -1.1(13) . . . . ?
F21 C28 C29 F22 1.7(12) . . . . ?
F21 C28 C29 C30 -177.3(8) . . . . ?
F22 C29 C30 F23 1.1(13) . . . . ?
F22 C29 C30 C31 -177.9(8) . . . . ?
C22 C21 C26 F20 -177.7(7) . . . . ?
C22 C21 C26 C25 -0.7(13) . . . . ?
C22 C23 C24 F18 -178.6(8) . . . . ?
C22 C23 C24 C25 1.3(13) . . . . ?
F23 C30 C31 F24 1.2(13) . . . . ?
F23 C30 C31 C32 179.8(8) . . . . ?
C23 C24 C25 F19 177.9(8) . . . . ?
C23 C24 C25 C26 -1.2(13) . . . . ?
C24 C25 C26 F20 178.0(8) . . . . ?
C24 C25 C26 C21 0.9(14) . . . . ?
F24 C31 C32 F25 -3.1(12) . . . . ?
F24 C31 C32 C27 178.5(8) . . . . ?
C26 C21 C22 F16 179.0(7) . . . . ?
C26 C21 C22 C23 0.8(12) . . . . ?
F26 C34 C35 F27 1.1(12) . . . . ?
F26 C34 C35 C36 -177.8(8) . . . . ?
C27 C20 C21 C22 -119.2(8) . . . . ?
C27 C20 C21 C26 56.5(9) . . . . ?
C27 C20 C33 C34 -127.6(9) . . . . ?
C27 C20 C33 C38 57.4(10) . . . . ?
C27 C28 C29 F22 179.2(8) . . . . ?
C27 C28 C29 C30 0.2(14) . . . . ?
F27 C35 C36 F28 2.8(13) . . . . ?
F27 C35 C36 C37 -178.4(8) . . . . ?
F28 C36 C37 F29 -0.9(13) . . . . ?
F28 C36 C37 C38 178.7(8) . . . . ?
C28 C27 C32 F25 -177.0(7) . . . . ?
C28 C27 C32 C31 1.3(13) . . . . ?
C28 C29 C30 F23 -179.9(8) . . . . ?
C28 C29 C30 C31 1.1(14) . . . . ?
F29 C37 C38 F30 -0.7(12) . . . . ?
F29 C37 C38 C33 177.6(8) . . . . ?
C29 C30 C31 F24 -179.7(8) . . . . ?
C29 C30 C31 C32 -1.2(13) . . . . ?
C30 C31 C32 F25 178.3(7) . . . . ?
C30 C31 C32 C27 -0.1(13) . . . . ?
F31 C41 C42 F32 -1.5(10) . . . . ?
F31 C41 C42 C43 178.4(7) . . . . ?
F32 C42 C43 F33 -0.4(12) . . . . ?
F32 C42 C43 C44 -178.5(7) . . . . ?
C32 C27 C28 F21 176.1(7) . . . . ?
C32 C27 C28 C29 -1.4(13) . . . . ?
F33 C43 C44 F34 2.3(12) . . . . ?
F33 C43 C44 C45 178.9(7) . . . . ?
C33 C20 C21 C22 118.9(8) . . . . ?
C33 C20 C21 C26 -65.4(10) . . . . ?
C33 C20 C27 C28 -162.3(7) . . . . ?
C33 C20 C27 C32 12.0(12) . . . . ?
C33 C34 C35 F27 180.0(8) . . . . ?
C33 C34 C35 C36 1.0(14) . . . . ?
F34 C44 C45 F35 -2.8(11) . . . . ?
F34 C44 C45 C40 178.5(7) . . . . ?
C34 C33 C38 F30 -178.4(7) . . . . ?
C34 C33 C38 C37 3.4(12) . . . . ?
C34 C35 C36 F28 -178.2(8) . . . . ?
C34 C35 C36 C37 0.5(14) . . . . ?
C35 C36 C37 F29 -179.6(8) . . . . ?
C35 C36 C37 C38 0.0(13) . . . . ?
F36 C47 C48 F37 -2.0(13) . . . . ?
F36 C47 C48 C49 178.1(8) . . . . ?
C36 C37 C38 F30 179.7(8) . . . . ?
C36 C37 C38 C33 -2.0(13) . . . . ?
F37 C48 C49 F38 -0.4(14) . . . . ?
F37 C48 C49 C50 -179.7(9) . . . . ?
F38 C49 C50 F39 -0.8(15) . . . . ?
F38 C49 C50 C51 -179.0(8) . . . . ?
C38 C33 C34 F26 175.9(7) . . . . ?
C38 C33 C34 C35 -2.9(13) . . . . ?
C39 C40 C41 F31 -4.2(12) . . . . ?
C39 C40 C41 C42 172.9(7) . . . . ?
C39 C40 C45 F35 6.6(10) . . . . ?
C39 C40 C45 C44 -174.8(7) . . . . ?
C39 C46 C47 F36 -5.0(12) . . . . ?
C39 C46 C47 C48 174.1(8) . . . . ?
C39 C46 C51 F40 6.1(13) . . . . ?
C39 C46 C51 C50 -172.9(8) . . . . ?
C39 C52 C53 F41 -2.9(10) . . . . ?
C39 C52 C53 C54 178.4(7) . . . . ?
C39 C52 C57 F45 -1.0(11) . . . . ?
C39 C52 C57 C56 -177.6(7) . . . . ?
F39 C50 C51 F40 2.9(13) . . . . ?
F39 C50 C51 C46 -178.1(8) . . . . ?
C40 C39 C46 C47 173.0(7) . . . . ?
C40 C39 C46 C51 -15.1(12) . . . . ?
C40 C39 C52 C53 70.3(8) . . . . ?
C40 C39 C52 C57 -107.8(8) . . . . ?
C40 C41 C42 F32 -178.8(7) . . . . ?
C40 C41 C42 C43 1.1(12) . . . . ?
F41 C53 C54 F42 0.7(11) . . . . ?
F41 C53 C54 C55 -176.1(7) . . . . ?
C41 C40 C45 F35 -178.0(6) . . . . ?
C41 C40 C45 C44 0.6(11) . . . . ?
C41 C42 C43 F33 179.7(6) . . . . ?
C41 C42 C43 C44 1.7(12) . . . . ?
F42 C54 C55 F43 -0.2(12) . . . . ?
F42 C54 C55 C56 -179.4(7) . . . . ?
C42 C43 C44 F34 -179.7(7) . . . . ?
C42 C43 C44 C45 -3.1(12) . . . . ?
F43 C55 C56 F44 0.5(12) . . . . ?
F43 C55 C56 C57 -175.6(7) . . . . ?
C43 C44 C45 F35 -179.4(7) . . . . ?
C43 C44 C45 C40 2.0(12) . . . . ?
F44 C56 C57 F45 2.5(10) . . . . ?
F44 C56 C57 C52 179.3(7) . . . . ?
C45 C40 C41 F31 -179.2(7) . . . . ?
C45 C40 C41 C42 -2.1(11) . . . . ?
C46 C39 C40 C41 120.3(8) . . . . ?
C46 C39 C40 C45 -64.8(9) . . . . ?
C46 C39 C52 C53 -168.0(6) . . . . ?
C46 C39 C52 C57 13.9(10) . . . . ?
C46 C47 C48 F37 178.8(8) . . . . ?
C46 C47 C48 C49 -1.1(14) . . . . ?
C47 C46 C51 F40 178.1(7) . . . . ?
C47 C46 C51 C50 -0.9(13) . . . . ?
C47 C48 C49 F38 179.5(8) . . . . ?
C47 C48 C49 C50 0.2(15) . . . . ?
C48 C49 C50 F39 178.4(8) . . . . ?
C48 C49 C50 C51 0.2(15) . . . . ?
C49 C50 C51 F40 -178.9(8) . . . . ?
C49 C50 C51 C46 0.1(15) . . . . ?
C51 C46 C47 F36 -177.8(7) . . . . ?
C51 C46 C47 C48 1.3(13) . . . . ?
C52 C39 C40 C41 -116.6(8) . . . . ?
C52 C39 C40 C45 58.3(9) . . . . ?
C52 C39 C46 C47 55.8(10) . . . . ?
C52 C39 C46 C51 -132.3(8) . . . . ?
C52 C53 C54 F42 179.4(7) . . . . ?
C52 C53 C54 C55 2.6(12) . . . . ?
C53 C52 C57 F45 -179.2(7) . . . . ?
C53 C52 C57 C56 4.2(11) . . . . ?
C53 C54 C55 F43 176.6(7) . . . . ?
C53 C54 C55 C56 -2.7(12) . . . . ?
C54 C55 C56 F44 179.8(7) . . . . ?
C54 C55 C56 C57 3.7(12) . . . . ?
C55 C56 C57 F45 178.6(7) . . . . ?
C55 C56 C57 C52 -4.6(12) . . . . ?
C57 C52 C53 F41 175.4(6) . . . . ?
C57 C52 C53 C54 -3.2(11) . . . . ?
C58 C59 C60 Er1 64.7(4) . . . . ?
C58 C59 C60 C61 0.0 . . . . ?
C59 C58 C63 C62 0.0 . . . . ?
C59 C60 C61 Er1 79.7(3) . . . . ?
C59 C60 C61 C62 0.0 . . . . ?
C60 C61 C62 Er1 81.2(4) . . . . ?
C60 C61 C62 C63 0.0 . . . . ?
C61 C62 C63 C58 0.0 . . . . ?
C63 C58 C59 C60 0.0 . . . . ?
C64 C58 C59 C60 176.6(10) . . . . ?
C64 C58 C63 C62 -176.8(9) . . . . ?
C59' C60' C61' C62' 0.0 . . . . ?
C60' C59' C58' C63' 0.0 . . . . ?
C60' C59' C58' C64' 166(3) . . . . ?
C60' C61' C62' C63' 0.0 . . . . ?
C61' C62' C63' C58' 0.0 . . . . ?
C62' C63' C58' C59' 0.0 . . . . ?
C62' C63' C58' C64' -161(4) . . . . ?
C58' C59' C60' C61' 0.0 . . . . ?

loop_
_smtbx_masks_void_nr
_smtbx_masks_void_average_x
_smtbx_masks_void_average_y
_smtbx_masks_void_average_z
_smtbx_masks_void_volume
_smtbx_masks_void_count_electrons
_smtbx_masks_void_content
1 0.000 -0.150 0.000 427.9 113.9 '1 toluene'
2 0.500 0.500 0.500 44.5 0.0 ?
